data_7247972
loop_
_publ_author_name
'Oliveira, Willian X. C.'
'Pinheiro, Carlos B.'
'Journaux, Yves'
'Julve, Miguel'
'Pereira, Cynthia L. M.'

_publ_section_title
;
 Effects on the magnetic interaction caused by molecular recognition in
 complexes of 1,2-azole-based oxamate and [Cu(bpca)]+ units
;
_journal_issue 5
_journal_name_full CrystEngComm
_journal_page_first 647
_journal_page_last 665
_journal_paper_doi 10.1039/D3CE01180A
_journal_volume 26
_journal_year 2024
_chemical_formula_sum 'C35 H22 Cu2 N8 O8'
_chemical_formula_weight 809.68
_space_group_crystal_system triclinic
_space_group_IT_number 2
_space_group_name_Hall '-P 1'
_space_group_name_H-M_alt 'P -1'
_atom_sites_solution_hydrogens geom
_audit_creation_method SHELXL-2018/3
_audit_update_record
;
2023-12-18 deposited with the CCDC.	2024-01-02 downloaded from the CCDC.
;
_cell_angle_alpha 81.868(4)
_cell_angle_beta 82.682(4)
_cell_angle_gamma 86.369(4)
_cell_formula_units_Z 2
_cell_length_a 9.2705(4)
_cell_length_b 10.1686(5)
_cell_length_c 20.8317(12)
_cell_measurement_reflns_used 4270
_cell_measurement_temperature 293(2)
_cell_measurement_theta_max 66.4280
_cell_measurement_theta_min 4.3180
_cell_volume 1926.13(17)
_computing_cell_refinement 'CrysAlisPro 1.171.40.42a (Rigaku OD, 2019)'
_computing_data_collection 'CrysAlisPro 1.171.40.42a (Rigaku OD, 2019)'
_computing_data_reduction 'CrysAlisPro 1.171.40.42a (Rigaku OD, 2019)'
_computing_structure_refinement 'SHELXL-2018/3 (Sheldrick, 2018)'
_computing_structure_solution Superflip
_diffrn_ambient_temperature 293(2)
_diffrn_detector_area_resol_mean 10.4186
_diffrn_measured_fraction_theta_full 0.990
_diffrn_measured_fraction_theta_max 0.990
_diffrn_measurement_device_type 'Xcalibur, Atlas, Gemini ultra'
_diffrn_measurement_method '\w scans'
_diffrn_radiation_type CuK\a
_diffrn_radiation_wavelength 1.54184
_diffrn_reflns_av_R_equivalents 0.0662
_diffrn_reflns_av_unetI/netI 0.0790
_diffrn_reflns_Laue_measured_fraction_full 0.990
_diffrn_reflns_Laue_measured_fraction_max 0.990
_diffrn_reflns_limit_h_max 11
_diffrn_reflns_limit_h_min -8
_diffrn_reflns_limit_k_max 10
_diffrn_reflns_limit_k_min -12
_diffrn_reflns_limit_l_max 24
_diffrn_reflns_limit_l_min -24
_diffrn_reflns_number 20441
_diffrn_reflns_point_group_measured_fraction_full 0.990
_diffrn_reflns_point_group_measured_fraction_max 0.990
_diffrn_reflns_theta_full 66.602
_diffrn_reflns_theta_max 66.602
_diffrn_reflns_theta_min 2.158
_diffrn_source 'fine-focus sealed X-ray tube'
_exptl_absorpt_coefficient_mu 1.860
_exptl_absorpt_correction_T_max 0.760
_exptl_absorpt_correction_T_min 0.595
_exptl_absorpt_correction_type analytical
_exptl_absorpt_process_details
;
CrysAlisPro 1.171.40.42a (Rigaku Oxford Diffraction, 2019)
Analytical numeric absorption correction using a multifaceted crystal
                        model based on expressions derived by R.C. Clark & J.S. Reid.
(Clark, R. C. & Reid, J. S. (1995). Acta Cryst. A51, 887-897)
Empirical absorption correction using spherical harmonics,
 implemented in SCALE3 ABSPACK scaling algorithm.
;
_exptl_crystal_colour 'dark blue'
_exptl_crystal_density_diffrn 1.396
_exptl_crystal_description block
_exptl_crystal_F_000 820
_exptl_crystal_size_max 0.166
_exptl_crystal_size_mid 0.098
_exptl_crystal_size_min 0.055
_refine_diff_density_max 0.824
_refine_diff_density_min -0.485
_refine_diff_density_rms 0.085
_refine_ls_extinction_method none
_refine_ls_goodness_of_fit_ref 0.985
_refine_ls_hydrogen_treatment constr
_refine_ls_matrix_type full
_refine_ls_number_parameters 543
_refine_ls_number_reflns 6716
_refine_ls_number_restraints 146
_refine_ls_restrained_S_all 0.978
_refine_ls_R_factor_all 0.0824
_refine_ls_R_factor_gt 0.0562
_refine_ls_shift/su_max 0.000
_refine_ls_shift/su_mean 0.000
_refine_ls_structure_factor_coef Fsqd
_refine_ls_weighting_details 'w=1/[\s^2^(Fo^2^)+(0.0713P)^2^] where P=(Fo^2^+2Fc^2^)/3'
_refine_ls_weighting_scheme calc
_refine_ls_wR_factor_gt 0.1318
_refine_ls_wR_factor_ref 0.1439
_reflns_Friedel_coverage 0.000
_reflns_number_gt 4534
_reflns_number_total 6716
_reflns_threshold_expression 'I > 2\s(I)'
_cod_data_source_file d3ce01180a2.cif
_cod_data_source_block 5
_cod_depositor_comments 'Adding full bibliography for 7247968--7247972.cif.'
_cod_database_code 7247972
_shelx_shelxl_version_number 2018/3
_shelx_space_group_comment
;
The symmetry employed for this shelxl refinement is uniquely defined
by the following loop, which should always be used as a source of
symmetry information in preference to the above space-group names.
They are only intended as comments.
;

loop_
_space_group_symop_operation_xyz
'x, y, z'
'-x, -y, -z'

loop_
_atom_site_label
_atom_site_type_symbol
_atom_site_fract_x
_atom_site_fract_y
_atom_site_fract_z
_atom_site_U_iso_or_equiv
_atom_site_adp_type
_atom_site_occupancy
_atom_site_site_symmetry_order
_atom_site_calc_flag
_atom_site_refinement_flags_posn
_atom_site_refinement_flags_adp
_atom_site_refinement_flags_occupancy
_atom_site_disorder_assembly
_atom_site_disorder_group
Cu1 Cu 0.60651(6) 0.99484(5) 0.41617(3) 0.02842(17) Uani 1 1 d . . . . .
Cu2 Cu 0.33409(6) 0.72374(5) 0.26185(3) 0.03288(18) Uani 1 1 d . . . . .
O2 O 0.4499(3) 0.8719(2) 0.42105(13) 0.0293(6) Uani 1 1 d . . . . .
O3 O 0.5864(3) 0.9961(2) 0.31015(14) 0.0303(6) Uani 1 1 d . . . . .
O1 O 0.3503(3) 0.7367(3) 0.36639(14) 0.0331(6) Uani 1 1 d . . . . .
N1 N 0.4866(3) 0.8542(3) 0.25140(16) 0.0298(7) Uani 1 1 d . . . . .
O8 O 0.7989(3) 1.3214(3) 0.44631(16) 0.0411(7) Uani 1 1 d . . . . .
O7 O 1.0105(3) 1.1033(3) 0.42996(16) 0.0403(7) Uani 1 1 d . . . . .
N7 N 0.7596(3) 1.1055(3) 0.42825(17) 0.0309(7) Uani 1 1 d . . . . .
O6 O -0.0593(3) 0.6002(3) 0.24199(19) 0.0489(8) Uani 1 1 d . . . . .
N6 N 0.7693(3) 0.8537(3) 0.41572(16) 0.0299(7) Uani 1 1 d . . . . .
N8 N 0.4814(3) 1.1594(3) 0.42869(16) 0.0294(7) Uani 1 1 d . . . . .
O5 O 0.1487(4) 0.3793(3) 0.2549(2) 0.0599(10) Uani 1 1 d . . . . .
N3 N 0.4629(4) 0.5559(3) 0.26245(17) 0.0345(8) Uani 1 1 d . . . . .
N5 N 0.1676(4) 0.8597(3) 0.25503(18) 0.0358(8) Uani 1 1 d . . . . .
N4 N 0.1853(4) 0.6031(3) 0.25608(17) 0.0341(8) Uani 1 1 d . . . . .
C34 C 0.2686(4) 1.3039(4) 0.4269(2) 0.0353(9) Uani 1 1 d . . . . .
H34 H 0.169338 1.315971 0.423678 0.042 Uiso 1 1 calc R U . . .
C22 C 0.0434(6) 1.0706(5) 0.2548(3) 0.0605(15) Uani 1 1 d . . . . .
H22 H 0.046508 1.161188 0.256782 0.073 Uiso 1 1 calc R U . . .
C35 C 0.3380(4) 1.1789(4) 0.4254(2) 0.0335(9) Uani 1 1 d . . . . .
H35 H 0.283631 1.106920 0.421996 0.040 Uiso 1 1 calc R U . . .
C12 C 0.6033(5) 0.5416(4) 0.2685(2) 0.0370(9) Uani 1 1 d . . . . .
H12 H 0.655558 0.617285 0.267034 0.044 Uiso 1 1 calc R U . . .
C28 C 0.9000(4) 0.9024(4) 0.4221(2) 0.0315(8) Uani 1 1 d . . . . .
C1 C 0.4279(4) 0.8296(4) 0.36930(19) 0.0266(8) Uani 1 1 d . . . . .
C16 C 0.3858(5) 0.4469(4) 0.2625(2) 0.0352(9) Uani 1 1 d . . . . .
C19 C 0.0417(4) 0.8054(4) 0.2501(2) 0.0366(9) Uani 1 1 d . . . . .
C2 C 0.5079(4) 0.9024(4) 0.3052(2) 0.0278(8) Uani 1 1 d . . . . .
C29 C 0.8975(4) 1.0494(4) 0.4276(2) 0.0297(8) Uani 1 1 d . . . . .
C24 C 0.7645(5) 0.7254(4) 0.4098(2) 0.0359(9) Uani 1 1 d . . . . .
H24 H 0.675625 0.692670 0.404997 0.043 Uiso 1 1 calc R U . . .
C32 C 0.4970(5) 1.3882(4) 0.4384(2) 0.0357(9) Uani 1 1 d . . . . .
H32 H 0.552633 1.458064 0.443607 0.043 Uiso 1 1 calc R U . . .
C23 C 0.1672(5) 0.9894(4) 0.2577(3) 0.0450(11) Uani 1 1 d . . . . .
H23 H 0.254160 1.026764 0.261677 0.054 Uiso 1 1 calc R U . . .
C15 C 0.4514(5) 0.3204(4) 0.2697(2) 0.0428(10) Uani 1 1 d . . . . .
H15 H 0.397928 0.246197 0.269336 0.051 Uiso 1 1 calc R U . . .
C18 C 0.0477(5) 0.6562(4) 0.2485(2) 0.0354(9) Uani 1 1 d . . . . .
C27 C 1.0231(5) 0.8221(4) 0.4236(2) 0.0375(10) Uani 1 1 d . . . . .
H27 H 1.111108 0.856809 0.428171 0.045 Uiso 1 1 calc R U . . .
C31 C 0.5602(4) 1.2623(4) 0.43560(19) 0.0288(8) Uani 1 1 d . . . . .
C30 C 0.7213(4) 1.2351(4) 0.4380(2) 0.0295(8) Uani 1 1 d . . . . .
C14 C 0.5968(5) 0.3064(4) 0.2774(2) 0.0431(10) Uani 1 1 d . . . . .
H14 H 0.642185 0.222021 0.282950 0.052 Uiso 1 1 calc R U . . .
C21 C -0.0853(6) 1.0154(5) 0.2490(4) 0.0647(16) Uani 1 1 d . . . . .
H21 H -0.170651 1.068213 0.246762 0.078 Uiso 1 1 calc R U . . .
C17 C 0.2250(5) 0.4717(4) 0.2570(2) 0.0410(10) Uani 1 1 d . . . . .
C33 C 0.3488(5) 1.4094(4) 0.4333(2) 0.0392(10) Uani 1 1 d . . . . .
H33 H 0.304662 1.493934 0.434281 0.047 Uiso 1 1 calc R U . . .
C25 C 0.8846(5) 0.6389(4) 0.4105(2) 0.0385(10) Uani 1 1 d . . . . .
H25 H 0.877784 0.549912 0.405977 0.046 Uiso 1 1 calc R U . . .
C20 C -0.0860(5) 0.8802(5) 0.2465(3) 0.0477(12) Uani 1 1 d . . . . .
H20 H -0.171669 0.840730 0.242514 0.057 Uiso 1 1 calc R U . . .
C26 C 1.0165(5) 0.6888(4) 0.4183(2) 0.0412(10) Uani 1 1 d . . . . .
H26 H 1.099746 0.632863 0.419812 0.049 Uiso 1 1 calc R U . . .
C13 C 0.6758(5) 0.4178(4) 0.2770(2) 0.0424(10) Uani 1 1 d . . . . .
H13 H 0.774261 0.409853 0.282142 0.051 Uiso 1 1 calc R U . . .
C3 C 0.5500(5) 0.9073(4) 0.1884(2) 0.0371(9) Uani 1 1 d . U . . .
C6 C 0.6764(8) 0.9950(7) 0.0603(3) 0.0694(16) Uani 1 1 d . U . . .
C8 C 0.572(3) 1.041(3) 0.1692(16) 0.042(4) Uani 0.50(3) 1 d . U P A 1
H8 H 0.541878 1.100180 0.199206 0.051 Uiso 0.50(3) 1 calc R U P A 1
C4 C 0.607(2) 0.8213(10) 0.1434(5) 0.045(4) Uani 0.50(3) 1 d . . P A 1
H4 H 0.601249 0.729931 0.155151 0.054 Uiso 0.50(3) 1 calc R U P A 1
C5 C 0.670(3) 0.8704(11) 0.0823(7) 0.067(6) Uani 0.50(3) 1 d . . P A 1
H5 H 0.711147 0.809700 0.054993 0.080 Uiso 0.50(3) 1 calc R U P A 1
C7 C 0.634(2) 1.0910(17) 0.1094(8) 0.042(4) Uani 0.50(3) 1 d . U P A 1
H7 H 0.650229 1.181239 0.098744 0.050 Uiso 0.50(3) 1 calc R U P A 1
C9 C 0.826(2) 0.9784(11) -0.0468(6) 0.093(5) Uani 0.492(19) 1 d G U P A 1
H9 H 0.835580 0.885986 -0.041236 0.111 Uiso 0.492(19) 1 calc R U P A 1
C10 C 0.751(2) 1.0578(17) -0.0011(6) 0.100(6) Uani 0.492(19) 1 d G U P A 1
C11 C 0.763(3) 1.1933(14) -0.0286(8) 0.097(6) Uani 0.492(19) 1 d G U P A 1
H11 H 0.723933 1.266386 -0.008965 0.117 Uiso 0.492(19) 1 calc R U P A 1
N2 N 0.845(2) 1.1976(10) -0.0912(7) 0.112(6) Uani 0.492(19) 1 d G U P A 1
O4 O 0.8842(18) 1.0647(11) -0.1024(5) 0.104(5) Uani 0.492(19) 1 d G U P A 1
C4A C 0.520(3) 0.8365(15) 0.1373(7) 0.059(4) Uani 0.50(3) 1 d . U P A 2
H4A H 0.463083 0.762745 0.147823 0.071 Uiso 0.50(3) 1 calc R U P A 2
C8A C 0.616(4) 1.020(3) 0.1695(15) 0.085(11) Uani 0.50(3) 1 d . . P A 2
H8A H 0.621973 1.079368 0.199236 0.102 Uiso 0.50(3) 1 calc R U P A 2
C7A C 0.677(3) 1.051(3) 0.1036(14) 0.093(10) Uani 0.50(3) 1 d . . P A 2
H7A H 0.725517 1.130228 0.094317 0.111 Uiso 0.50(3) 1 calc R U P A 2
C5A C 0.572(3) 0.8732(16) 0.0750(7) 0.069(4) Uani 0.50(3) 1 d . U P A 2
H5A H 0.548101 0.829640 0.041660 0.083 Uiso 0.50(3) 1 calc R U P A 2
C9A C 0.7229(17) 0.9562(12) -0.0612(4) 0.084(5) Uani 0.508(19) 1 d G U P A 2
H9A H 0.678885 0.875763 -0.059073 0.100 Uiso 0.508(19) 1 calc R U P A 2
C10A C 0.7371(16) 1.0241(16) -0.0075(4) 0.083(6) Uani 0.508(19) 1 d G U P A 2
C11A C 0.811(2) 1.1425(18) -0.0318(7) 0.098(7) Uani 0.508(19) 1 d G U P A 2
H11A H 0.834339 1.205593 -0.007069 0.118 Uiso 0.508(19) 1 calc R U P A 2
N2A N 0.842(2) 1.1478(16) -0.1006(7) 0.166(12) Uani 0.508(19) 1 d G U P A 2
O4A O 0.7877(17) 1.0326(14) -0.1188(4) 0.121(6) Uani 0.508(19) 1 d G U P A 2

loop_
_atom_site_aniso_label
_atom_site_aniso_U_11
_atom_site_aniso_U_22
_atom_site_aniso_U_33
_atom_site_aniso_U_23
_atom_site_aniso_U_13
_atom_site_aniso_U_12
Cu1 0.0243(3) 0.0192(3) 0.0435(3) -0.0089(2) -0.0037(2) -0.0047(2)
Cu2 0.0326(3) 0.0224(3) 0.0457(4) -0.0087(2) -0.0045(2) -0.0086(2)
O2 0.0253(13) 0.0234(12) 0.0405(16) -0.0091(11) -0.0008(11) -0.0072(10)
O3 0.0277(13) 0.0208(12) 0.0437(16) -0.0081(11) -0.0017(11) -0.0077(11)
O1 0.0292(13) 0.0253(13) 0.0463(17) -0.0068(11) -0.0031(12) -0.0111(11)
N1 0.0308(17) 0.0226(16) 0.0372(19) -0.0075(13) -0.0015(14) -0.0079(13)
O8 0.0389(16) 0.0237(14) 0.064(2) -0.0116(13) -0.0087(14) -0.0091(12)
O7 0.0268(14) 0.0309(15) 0.065(2) -0.0090(13) -0.0064(13) -0.0050(12)
N7 0.0286(17) 0.0219(16) 0.0442(19) -0.0095(13) -0.0028(14) -0.0072(13)
O6 0.0328(16) 0.0418(17) 0.076(2) -0.0169(16) -0.0074(15) -0.0127(14)
N6 0.0271(16) 0.0236(16) 0.0396(19) -0.0068(13) -0.0020(13) -0.0049(13)
N8 0.0287(17) 0.0215(15) 0.0383(18) -0.0056(13) -0.0019(13) -0.0041(13)
O5 0.0499(19) 0.0339(17) 0.102(3) -0.0200(18) -0.0115(18) -0.0158(15)
N3 0.0356(19) 0.0266(17) 0.042(2) -0.0071(14) -0.0019(15) -0.0061(14)
N5 0.0355(18) 0.0284(17) 0.043(2) -0.0042(14) -0.0006(15) -0.0088(15)
N4 0.0323(18) 0.0279(17) 0.043(2) -0.0083(14) 0.0000(14) -0.0100(14)
C34 0.030(2) 0.033(2) 0.043(2) -0.0074(18) -0.0046(17) 0.0010(17)
C22 0.049(3) 0.027(2) 0.102(5) -0.011(2) 0.011(3) -0.008(2)
C35 0.030(2) 0.032(2) 0.040(2) -0.0066(16) -0.0025(17) -0.0058(17)
C12 0.038(2) 0.029(2) 0.045(2) -0.0074(17) -0.0014(18) -0.0102(18)
C28 0.026(2) 0.032(2) 0.037(2) -0.0068(16) -0.0017(16) -0.0034(16)
C1 0.0215(18) 0.0221(18) 0.037(2) -0.0077(15) -0.0041(15) 0.0018(15)
C16 0.043(2) 0.0209(18) 0.044(2) -0.0119(16) 0.0000(18) -0.0083(17)
C19 0.032(2) 0.036(2) 0.043(2) -0.0082(18) 0.0002(17) -0.0112(18)
C2 0.0213(18) 0.0209(18) 0.043(2) -0.0125(16) -0.0009(15) 0.0001(15)
C29 0.027(2) 0.0234(18) 0.039(2) -0.0065(15) -0.0023(16) -0.0046(16)
C24 0.037(2) 0.025(2) 0.048(2) -0.0087(17) -0.0028(18) -0.0088(17)
C32 0.040(2) 0.025(2) 0.043(2) -0.0072(17) -0.0059(18) -0.0046(17)
C23 0.036(2) 0.029(2) 0.069(3) -0.009(2) 0.004(2) -0.0066(19)
C15 0.050(3) 0.026(2) 0.052(3) -0.0075(18) 0.003(2) -0.0093(19)
C18 0.037(2) 0.033(2) 0.038(2) -0.0091(17) -0.0026(17) -0.0107(18)
C27 0.028(2) 0.034(2) 0.051(3) -0.0095(19) 0.0003(18) -0.0055(18)
C31 0.030(2) 0.0226(18) 0.034(2) -0.0065(15) -0.0036(15) -0.0028(15)
C30 0.034(2) 0.0188(17) 0.037(2) -0.0071(15) -0.0043(16) -0.0048(16)
C14 0.048(3) 0.027(2) 0.053(3) -0.0060(18) 0.002(2) 0.0003(19)
C21 0.043(3) 0.042(3) 0.105(5) -0.011(3) 0.012(3) -0.002(2)
C17 0.044(2) 0.029(2) 0.054(3) -0.0128(18) -0.003(2) -0.0155(19)
C33 0.035(2) 0.026(2) 0.054(3) -0.0071(18) -0.0020(19) 0.0092(17)
C25 0.036(2) 0.024(2) 0.054(3) -0.0086(18) 0.0015(19) 0.0025(17)
C20 0.034(2) 0.035(2) 0.072(3) -0.006(2) 0.002(2) -0.0055(19)
C26 0.035(2) 0.029(2) 0.059(3) -0.0097(19) -0.004(2) 0.0081(18)
C13 0.040(2) 0.032(2) 0.055(3) -0.0080(19) -0.003(2) -0.0024(19)
C3 0.036(2) 0.033(2) 0.042(2) -0.0059(17) -0.0019(18) -0.0083(18)
C6 0.090(4) 0.069(4) 0.043(3) -0.006(3) 0.013(3) -0.005(3)
C8 0.051(8) 0.036(6) 0.041(6) -0.012(5) -0.001(5) -0.006(6)
C4 0.075(11) 0.026(5) 0.034(5) -0.010(3) 0.005(6) -0.003(6)
C5 0.110(16) 0.035(6) 0.047(7) -0.015(5) 0.030(8) -0.002(7)
C7 0.070(9) 0.033(6) 0.026(5) -0.008(4) -0.008(6) -0.019(5)
C9 0.132(13) 0.094(8) 0.050(7) -0.008(6) 0.010(8) -0.036(9)
C10 0.135(14) 0.092(11) 0.066(9) -0.012(7) 0.019(9) -0.023(10)
C11 0.134(15) 0.090(9) 0.060(9) 0.010(7) 0.007(9) -0.027(10)
N2 0.168(14) 0.108(8) 0.056(8) -0.007(7) 0.013(8) -0.036(9)
O4 0.138(11) 0.110(9) 0.056(6) 0.009(6) 0.015(7) -0.033(8)
C4A 0.068(10) 0.056(7) 0.056(6) -0.005(5) -0.010(6) -0.018(7)
C8A 0.14(3) 0.09(2) 0.037(8) -0.015(12) 0.006(15) -0.090(18)
C7A 0.113(19) 0.086(18) 0.079(13) -0.019(12) 0.031(12) -0.071(15)
C5A 0.086(11) 0.073(8) 0.048(6) -0.010(5) -0.001(7) -0.023(7)
C9A 0.102(12) 0.109(11) 0.040(7) 0.000(6) -0.011(7) -0.028(9)
C10A 0.106(13) 0.089(11) 0.041(8) 0.000(7) 0.025(8) 0.004(9)
C11A 0.116(16) 0.133(17) 0.044(8) -0.016(10) 0.029(9) -0.058(14)
N2A 0.23(3) 0.17(2) 0.080(14) 0.017(14) 0.055(16) -0.09(2)
O4A 0.133(11) 0.180(14) 0.048(6) -0.001(7) 0.005(6) -0.067(10)

loop_
_atom_type_symbol
_atom_type_description
_atom_type_scat_dispersion_real
_atom_type_scat_dispersion_imag
_atom_type_scat_source
C C 0.0181 0.0091 'International Tables Vol C Tables 4.2.6.8 and 6.1.1.4'
H H 0.0000 0.0000 'International Tables Vol C Tables 4.2.6.8 and 6.1.1.4'
N N 0.0311 0.0180 'International Tables Vol C Tables 4.2.6.8 and 6.1.1.4'
O O 0.0492 0.0322 'International Tables Vol C Tables 4.2.6.8 and 6.1.1.4'
Cu Cu -1.9646 0.5888 'International Tables Vol C Tables 4.2.6.8 and 6.1.1.4'

loop_
_geom_angle_atom_site_label_1
_geom_angle_atom_site_label_2
_geom_angle_atom_site_label_3
_geom_angle
_geom_angle_site_symmetry_1
_geom_angle_site_symmetry_3
_geom_angle_publ_flag
N7 Cu1 O2 169.54(14) . . ?
N7 Cu1 N8 82.84(13) . . ?
O2 Cu1 N8 97.77(12) . . ?
N7 Cu1 N6 82.65(13) . . ?
O2 Cu1 N6 95.55(12) . . ?
N8 Cu1 N6 164.56(14) . . ?
N7 Cu1 O3 111.40(12) . . ?
O2 Cu1 O3 78.95(10) . . ?
N8 Cu1 O3 97.18(12) . . ?
N6 Cu1 O3 93.02(12) . . ?
N4 Cu2 N1 170.18(15) . . ?
N4 Cu2 N5 82.62(14) . . ?
N1 Cu2 N5 95.42(13) . . ?
N4 Cu2 N3 82.50(14) . . ?
N1 Cu2 N3 98.79(13) . . ?
N5 Cu2 N3 164.87(14) . . ?
N4 Cu2 O1 109.31(13) . . ?
N1 Cu2 O1 80.40(12) . . ?
N5 Cu2 O1 94.70(13) . . ?
N3 Cu2 O1 92.79(13) . . ?
C1 O2 Cu1 118.1(2) . . ?
C2 O3 Cu1 108.0(2) . . ?
C1 O1 Cu2 108.5(2) . . ?
C2 N1 C3 122.9(3) . . ?
C2 N1 Cu2 115.8(3) . . ?
C3 N1 Cu2 120.5(3) . . ?
C29 N7 C30 124.8(3) . . ?
C29 N7 Cu1 117.7(2) . . ?
C30 N7 Cu1 117.5(3) . . ?
C24 N6 C28 118.6(3) . . ?
C24 N6 Cu1 129.0(3) . . ?
C28 N6 Cu1 112.4(2) . . ?
C35 N8 C31 119.5(3) . . ?
C35 N8 Cu1 128.1(3) . . ?
C31 N8 Cu1 112.1(2) . . ?
C12 N3 C16 119.6(4) . . ?
C12 N3 Cu2 128.0(3) . . ?
C16 N3 Cu2 112.1(3) . . ?
C23 N5 C19 118.8(4) . . ?
C23 N5 Cu2 128.6(3) . . ?
C19 N5 Cu2 112.5(3) . . ?
C17 N4 C18 124.3(4) . . ?
C17 N4 Cu2 117.9(3) . . ?
C18 N4 Cu2 117.8(3) . . ?
C33 C34 C35 119.0(4) . . ?
C23 C22 C21 118.7(5) . . ?
N8 C35 C34 121.7(4) . . ?
N3 C12 C13 122.4(4) . . ?
C27 C28 N6 121.3(4) . . ?
C27 C28 C29 123.0(4) . . ?
N6 C28 C29 115.7(3) . . ?
O1 C1 O2 125.2(4) . . ?
O1 C1 C2 119.3(3) . . ?
O2 C1 C2 115.5(3) . . ?
N3 C16 C15 121.1(4) . . ?
N3 C16 C17 116.3(3) . . ?
C15 C16 C17 122.6(4) . . ?
N5 C19 C20 122.0(4) . . ?
N5 C19 C18 116.7(4) . . ?
C20 C19 C18 121.3(4) . . ?
O3 C2 N1 128.0(4) . . ?
O3 C2 C1 117.4(3) . . ?
N1 C2 C1 114.6(3) . . ?
O7 C29 N7 128.3(3) . . ?
O7 C29 C28 120.3(3) . . ?
N7 C29 C28 111.4(3) . . ?
N6 C24 C25 123.2(4) . . ?
C31 C32 C33 119.2(4) . . ?
N5 C23 C22 122.5(4) . . ?
C14 C15 C16 118.9(4) . . ?
O6 C18 N4 128.8(4) . . ?
O6 C18 C19 120.9(4) . . ?
N4 C18 C19 110.3(3) . . ?
C28 C27 C26 119.6(4) . . ?
N8 C31 C32 121.4(4) . . ?
N8 C31 C30 117.2(3) . . ?
C32 C31 C30 121.3(4) . . ?
O8 C30 N7 128.6(4) . . ?
O8 C30 C31 121.2(3) . . ?
N7 C30 C31 110.2(3) . . ?
C15 C14 C13 120.1(4) . . ?
C22 C21 C20 119.1(5) . . ?
O5 C17 N4 128.5(4) . . ?
O5 C17 C16 120.4(4) . . ?
N4 C17 C16 111.1(3) . . ?
C34 C33 C32 119.2(4) . . ?
C24 C25 C26 117.8(4) . . ?
C19 C20 C21 118.8(5) . . ?
C27 C26 C25 119.5(4) . . ?
C14 C13 C12 117.9(4) . . ?
C8 C3 C4 116.3(13) . . ?
C8A C3 N1 129.3(14) . . ?
C8 C3 N1 123.8(13) . . ?
C4 C3 N1 119.7(5) . . ?
C8A C3 C4A 115.9(15) . . ?
N1 C3 C4A 114.1(7) . . ?
C7A C6 C10A 131.7(14) . . ?
C5 C6 C10 128.7(10) . . ?
C5 C6 C7 116.4(10) . . ?
C10 C6 C7 113.0(11) . . ?
C7A C6 C5A 113.4(13) . . ?
C10A C6 C5A 114.4(9) . . ?
C7 C8 C3 123(2) . . ?
C5 C4 C3 120.8(9) . . ?
C6 C5 C4 124.3(9) . . ?
C8 C7 C6 117.7(17) . . ?
C10 C9 O4 108.0 . . ?
C9 C10 C11 108.0 . . ?
C9 C10 C6 120.1(11) . . ?
C11 C10 C6 131.9(11) . . ?
C10 C11 N2 108.0 . . ?
O4 N2 C11 108.0 . . ?
N2 O4 C9 108.0 . . ?
C5A C4A C3 121.9(12) . . ?
C3 C8A C7A 120(2) . . ?
C6 C7A C8A 130(2) . . ?
C4A C5A C6 116.9(12) . . ?
O4A C9A C10A 108.0 . . ?
C9A C10A C11A 108.0 . . ?
C9A C10A C6 129.5(9) . . ?
C11A C10A C6 122.1(10) . . ?
N2A C11A C10A 108.0 . . ?
O4A N2A C11A 108.0 . . ?
C9A O4A N2A 108.0 . . ?

loop_
_geom_bond_atom_site_label_1
_geom_bond_atom_site_label_2
_geom_bond_distance
_geom_bond_site_symmetry_2
_geom_bond_publ_flag
Cu1 N7 1.928(3) . ?
Cu1 O2 1.959(3) . ?
Cu1 N8 2.004(3) . ?
Cu1 N6 2.015(3) . ?
Cu1 O3 2.238(3) . ?
Cu2 N4 1.928(3) . ?
Cu2 N1 1.971(3) . ?
Cu2 N5 2.011(4) . ?
Cu2 N3 2.020(3) . ?
Cu2 O1 2.225(3) . ?
O2 C1 1.260(5) . ?
O3 C2 1.258(5) . ?
O1 C1 1.236(5) . ?
N1 C2 1.326(5) . ?
N1 C3 1.415(6) . ?
O8 C30 1.213(5) . ?
O7 C29 1.222(5) . ?
N7 C29 1.366(5) . ?
N7 C30 1.379(5) . ?
O6 C18 1.206(5) . ?
N6 C24 1.332(5) . ?
N6 C28 1.366(5) . ?
N8 C35 1.340(5) . ?
N8 C31 1.347(5) . ?
O5 C17 1.220(5) . ?
N3 C12 1.321(6) . ?
N3 C16 1.356(5) . ?
N5 C23 1.328(6) . ?
N5 C19 1.344(5) . ?
N4 C17 1.362(6) . ?
N4 C18 1.373(6) . ?
C34 C33 1.374(6) . ?
C34 C35 1.391(6) . ?
C22 C23 1.373(7) . ?
C22 C21 1.377(8) . ?
C12 C13 1.389(6) . ?
C28 C27 1.362(6) . ?
C28 C29 1.514(6) . ?
C1 C2 1.556(5) . ?
C16 C15 1.384(6) . ?
C16 C17 1.512(7) . ?
C19 C20 1.371(7) . ?
C19 C18 1.520(6) . ?
C24 C25 1.374(6) . ?
C32 C31 1.380(6) . ?
C32 C33 1.392(6) . ?
C15 C14 1.374(7) . ?
C27 C26 1.382(6) . ?
C31 C30 1.507(6) . ?
C14 C13 1.386(7) . ?
C21 C20 1.383(7) . ?
C25 C26 1.390(7) . ?
C3 C8A 1.32(3) . ?
C3 C8 1.38(3) . ?
C3 C4 1.403(11) . ?
C3 C4A 1.430(15) . ?
C6 C7A 1.14(3) . ?
C6 C5 1.288(13) . ?
C6 C10A 1.448(9) . ?
C6 C10 1.458(11) . ?
C6 C7 1.513(16) . ?
C6 C5A 1.592(19) . ?
C8 C7 1.35(4) . ?
C4 C5 1.372(16) . ?
C9 C10 1.4200 . ?
C9 O4 1.4200 . ?
C10 C11 1.4200 . ?
C11 N2 1.4200 . ?
N2 O4 1.4200 . ?
C4A C5A 1.34(2) . ?
C8A C7A 1.42(4) . ?
C9A O4A 1.4200 . ?
C9A C10A 1.4200 . ?
C10A C11A 1.4200 . ?
C11A N2A 1.4200 . ?
N2A O4A 1.4200 . ?
